data_4062790
loop_
_publ_author_name
'Hetterscheid, Dennis G.H.'
'Smits, Jan M. M.'
'de Bruin, Bas'

_publ_section_title
;
Rhodium \h^1^-Norbornenyl Copmplexes; Possibilities for Catalitic
Oxidation of Norbornadiene to Norbornenone
;
_journal_name_full Organometallics
_journal_paper_doi 10.1021/om049654x
_journal_year 2004
_chemical_formula_sum 'C44 H44 B Cl N3 O Rh'
_chemical_formula_weight 779.99
_space_group_IT_number 2
_symmetry_cell_setting triclinic
_symmetry_space_group_name_Hall '-P 1'
_symmetry_space_group_name_H-M 'P -1'
_cell_angle_alpha 68.189(4)
_cell_angle_beta 86.382(5)
_cell_angle_gamma 75.528(4)
_cell_formula_units_Z 2
_cell_length_a 10.2395(5)
_cell_length_b 13.8332(7)
_cell_length_c 14.5277(8)
_cell_measurement_temperature 208(2)
_cell_volume 1848.84(17)
_diffrn_ambient_temperature 208(2)
_exptl_crystal_density_diffrn 1.401
_refine_ls_R_factor_obs 0.0653
_refine_ls_wR_factor_obs 0.1577
_cod_depositor_comments
;
The following automatic conversions were performed:
'_geom_bond_publ_flag' value 'Y' changed to 'y' according to
'/home/saulius/struct/CIF-dictionaries/cif_core.dic' dictionary named
'cif_core.dic' version 2.4.1 from 2010-06-29 (61 time).

Automatic conversion script
Id: cif_fix_enum 1527 2010-12-29 10:47:43Z saulius 
;
_cod_database_code 4062790

loop_
_symmetry_equiv_pos_as_xyz
'x, y, z'
'-x, -y, -z'

loop_
_atom_site_label
_atom_site_type_symbol
_atom_site_fract_x
_atom_site_fract_y
_atom_site_fract_z
_atom_site_U_iso_or_equiv
_atom_site_adp_type
_atom_site_occupancy
_atom_site_calc_flag
_atom_site_refinement_flags
_atom_site_disorder_assembly
_atom_site_disorder_group
Rh1 Rh 0.11887(6) 0.36889(4) 0.06499(4) 0.0616(3) Uani 1 d . . .
Cl1 Cl 0.1062(2) 0.55140(15) 0.03873(17) 0.0825(7) Uani 1 d . . .
C1 C 0.3902(19) 0.3674(12) 0.1558(18) 0.250(12) Uani 1 d . . .
H1 H 0.4152 0.4204 0.0943 0.300 Uiso 1 calc R . .
C2 C 0.3042(10) 0.3036(7) 0.1400(8) 0.109(4) Uani 1 d . . .
H2 H 0.3591 0.2719 0.0950 0.131 Uiso 1 calc R . .
C3 C 0.3192(14) 0.2071(10) 0.2358(10) 0.145(5) Uani 1 d . . .
H3 H 0.2358 0.2089 0.2741 0.174 Uiso 1 calc R . .
C4 C 0.4314(18) 0.2166(18) 0.2874(14) 0.218(12) Uani 1 d . . .
H4 H 0.4787 0.1493 0.3403 0.262 Uiso 1 calc R . .
C5 C 0.351(3) 0.3054(18) 0.3240(18) 0.37(2) Uani 1 d . . .
H5 H 0.3135 0.3011 0.3857 0.449 Uiso 1 calc R . .
C6 C 0.352(3) 0.404(2) 0.227(3) 0.37(3) Uani 1 d . . .
H6 H 0.3296 0.4764 0.2211 0.448 Uiso 1 calc R . .
C7 C 0.5130(13) 0.2628(13) 0.2107(15) 0.171(7) Uani 1 d . . .
H7A H 0.5464 0.2193 0.1702 0.205 Uiso 1 calc R . .
H7B H 0.5878 0.2811 0.2340 0.205 Uiso 1 calc R . .
O8 O 0.3646(10) 0.1066(6) 0.2158(6) 0.139(3) Uani 1 d . . .
H8 H 0.3908 0.1207 0.1581 0.209 Uiso 1 calc R . .
N1 N 0.2195(7) 0.3612(6) -0.0611(5) 0.0757(18) Uani 1 d . . .
N2 N 0.0066(6) 0.3373(5) 0.1930(5) 0.0771(19) Uani 1 d . . .
N3 N 0.1115(7) 0.2183(5) 0.0829(6) 0.084(2) Uani 1 d . . .
H3A H 0.1873 0.1706 0.1185 0.101 Uiso 1 calc R . .
C11 C 0.1112(11) 0.2126(7) -0.0157(9) 0.106(3) Uani 1 d . . .
H11A H 0.0189 0.2393 -0.0440 0.127 Uiso 1 calc R . .
H11B H 0.1438 0.1377 -0.0103 0.127 Uiso 1 calc R . .
C12 C 0.2002(11) 0.2788(8) -0.0823(8) 0.096(3) Uani 1 d . . .
C13 C 0.2596(17) 0.2589(12) -0.1639(12) 0.147(5) Uani 1 d . . .
H13 H 0.2448 0.2016 -0.1784 0.177 Uiso 1 calc R . .
C14 C 0.3381(17) 0.3200(15) -0.2226(12) 0.151(6) Uani 1 d . . .
H14 H 0.3777 0.3053 -0.2776 0.181 Uiso 1 calc R . .
C15 C 0.3598(12) 0.4021(14) -0.2025(9) 0.136(5) Uani 1 d . . .
H15 H 0.4142 0.4462 -0.2424 0.164 Uiso 1 calc R . .
C16 C 0.2972(11) 0.4188(9) -0.1189(8) 0.092(3) Uani 1 d . . .
C17 C 0.3349(14) 0.4951(13) -0.0987(12) 0.184(7) Uani 1 d . . .
H17A H 0.2619 0.5596 -0.1173 0.276 Uiso 1 calc R . .
H17B H 0.4139 0.5109 -0.1360 0.276 Uiso 1 calc R . .
H17C H 0.3562 0.4700 -0.0283 0.276 Uiso 1 calc R . .
C21 C -0.0094(10) 0.1953(7) 0.1398(8) 0.103(3) Uani 1 d . . .
H21A H 0.0049 0.1175 0.1744 0.124 Uiso 1 calc R . .
H21B H -0.0872 0.2201 0.0937 0.124 Uiso 1 calc R . .
C22 C -0.0398(9) 0.2485(7) 0.2136(8) 0.089(3) Uani 1 d . . .
C23 C -0.1160(11) 0.2122(9) 0.2963(10) 0.106(3) Uani 1 d . . .
H23 H -0.1450 0.1490 0.3104 0.128 Uiso 1 calc R . .
C24 C -0.1472(12) 0.2679(13) 0.3551(10) 0.131(5) Uani 1 d . . .
H24 H -0.2024 0.2461 0.4093 0.157 Uiso 1 calc R . .
C25 C -0.0992(11) 0.3572(11) 0.3373(9) 0.117(4) Uani 1 d . . .
H25 H -0.1192 0.3935 0.3817 0.141 Uiso 1 calc R . .
C26 C -0.0199(9) 0.3971(10) 0.2534(7) 0.106(4) Uani 1 d . . .
H26 H 0.0118 0.4590 0.2402 0.127 Uiso 1 calc R . .
B1 B 0.8248(9) 0.2038(8) 0.6892(7) 0.071(2) Uani 1 d . . .
C31 C 0.7718(7) 0.1391(6) 0.6290(5) 0.0621(19) Uani 1 d . . .
C32 C 0.8545(7) 0.0608(6) 0.5992(5) 0.0639(19) Uani 1 d . . .
H32 H 0.9470 0.0403 0.6166 0.077 Uiso 1 calc R . .
C33 C 0.8088(8) 0.0117(7) 0.5456(6) 0.078(2) Uani 1 d . . .
H33 H 0.8699 -0.0403 0.5268 0.094 Uiso 1 calc R . .
C34 C 0.6749(9) 0.0381(8) 0.5195(7) 0.096(3) Uani 1 d . . .
H34 H 0.6426 0.0058 0.4819 0.115 Uiso 1 calc R . .
C35 C 0.5900(9) 0.1124(10) 0.5497(8) 0.116(4) Uani 1 d . . .
H35 H 0.4975 0.1316 0.5329 0.140 Uiso 1 calc R . .
C36 C 0.6369(8) 0.1603(8) 0.6047(7) 0.089(3) Uani 1 d . . .
H36 H 0.5744 0.2092 0.6264 0.106 Uiso 1 calc R . .
C41 C 0.7998(12) 0.3306(9) 0.6199(8) 0.101(3) Uani 1 d . . .
C42 C 0.6974(16) 0.3827(10) 0.5531(13) 0.168(6) Uani 1 d . . .
H42 H 0.6571 0.3490 0.5212 0.202 Uiso 1 calc R . .
C43 C 0.650(5) 0.509(3) 0.533(5) 0.76(7) Uani 1 d . . .
H43 H 0.5832 0.5458 0.5635 0.910 Uiso 1 calc R . .
C44 C 0.699(3) 0.531(3) 0.4911(14) 0.32(2) Uani 1 d . . .
H44 H 0.6773 0.5602 0.4228 0.379 Uiso 1 calc R . .
C45 C 0.836(2) 0.5192(13) 0.5377(15) 0.205(9) Uani 1 d . . .
H45 H 0.8833 0.5727 0.5241 0.246 Uiso 1 calc R . .
C46 C 0.8803(19) 0.3970(12) 0.6142(13) 0.182(6) Uani 1 d . . .
H46 H 0.9597 0.3723 0.6538 0.219 Uiso 1 calc R . .
C51 C 0.7450(8) 0.1948(7) 0.7902(6) 0.077(2) Uani 1 d . . .
C52 C 0.7384(9) 0.2689(8) 0.8378(8) 0.098(3) Uani 1 d . . .
H52 H 0.7790 0.3267 0.8085 0.118 Uiso 1 calc R . .
C53 C 0.6730(13) 0.2577(13) 0.9272(9) 0.137(5) Uani 1 d . . .
H53 H 0.6706 0.3066 0.9585 0.165 Uiso 1 calc R . .
C54 C 0.6102(17) 0.1708(19) 0.9700(11) 0.183(9) Uani 1 d . . .
H54 H 0.5617 0.1644 1.0282 0.219 Uiso 1 calc R . .
C55 C 0.6195(19) 0.0976(16) 0.9280(13) 0.184(8) Uani 1 d . . .
H55 H 0.5847 0.0369 0.9594 0.220 Uiso 1 calc R . .
C56 C 0.6810(12) 0.1131(9) 0.8379(8) 0.113(3) Uani 1 d . . .
H56 H 0.6793 0.0647 0.8069 0.135 Uiso 1 calc R . .
C61 C 0.9859(9) 0.1505(9) 0.7150(10) 0.099(3) Uani 1 d . . .
C62 C 1.0330(10) 0.0770(8) 0.8107(12) 0.129(5) Uani 1 d . . .
H62 H 0.9712 0.0645 0.8619 0.155 Uiso 1 calc R . .
C63 C 1.1686(16) 0.0222(11) 0.8318(19) 0.219(12) Uani 1 d . . .
H63 H 1.1995 -0.0261 0.8959 0.263 Uiso 1 calc R . .
C64 C 1.2589(18) 0.043(2) 0.750(3) 0.27(2) Uani 1 d . . .
H64 H 1.3499 0.0052 0.7598 0.323 Uiso 1 calc R . .
C65 C 1.2141(17) 0.116(2) 0.663(2) 0.254(19) Uani 1 d . . .
H65 H 1.2768 0.1318 0.6126 0.305 Uiso 1 calc R . .
C66 C 1.0808(10) 0.1709(12) 0.6405(12) 0.148(5) Uani 1 d . . .
H66 H 1.0537 0.2212 0.5763 0.178 Uiso 1 calc R . .

loop_
_atom_site_aniso_label
_atom_site_aniso_U_11
_atom_site_aniso_U_22
_atom_site_aniso_U_33
_atom_site_aniso_U_23
_atom_site_aniso_U_13
_atom_site_aniso_U_12
Rh1 0.0657(4) 0.0448(4) 0.0741(5) -0.0198(3) -0.0251(3) -0.0093(3)
Cl1 0.0837(13) 0.0530(11) 0.1168(17) -0.0347(11) -0.0461(12) -0.0097(9)
C1 0.233(18) 0.112(11) 0.37(3) -0.044(14) -0.23(2) 0.003(11)
C2 0.112(7) 0.082(6) 0.118(8) -0.003(6) -0.065(6) -0.034(5)
C3 0.145(10) 0.120(10) 0.155(12) -0.040(9) -0.073(9) -0.002(8)
C4 0.170(17) 0.26(2) 0.187(18) -0.131(18) -0.125(14) 0.128(17)
C5 0.59(5) 0.20(2) 0.27(3) -0.141(19) -0.30(3) 0.19(3)
C6 0.36(3) 0.28(3) 0.55(5) -0.34(4) -0.33(3) 0.18(2)
C7 0.088(9) 0.176(14) 0.26(2) -0.101(16) -0.092(11) 0.016(9)
O8 0.149(7) 0.094(5) 0.161(8) -0.051(5) -0.018(6) 0.007(5)
N1 0.072(4) 0.065(4) 0.087(5) -0.029(4) -0.022(4) -0.005(4)
N2 0.075(4) 0.068(4) 0.073(5) -0.002(4) -0.017(4) -0.022(3)
N3 0.102(5) 0.045(4) 0.102(6) -0.022(4) -0.037(4) -0.009(3)
C11 0.125(8) 0.063(6) 0.138(9) -0.050(6) -0.034(7) -0.009(6)
C12 0.109(7) 0.077(6) 0.098(7) -0.047(6) -0.025(6) 0.015(6)
C13 0.181(14) 0.125(11) 0.126(12) -0.069(10) -0.011(10) 0.019(10)
C14 0.157(14) 0.163(15) 0.110(11) -0.076(12) -0.001(9) 0.041(11)
C15 0.098(8) 0.185(15) 0.091(9) -0.042(9) 0.005(7) 0.012(9)
C16 0.089(7) 0.085(7) 0.097(8) -0.027(6) -0.023(6) -0.018(6)
C17 0.114(10) 0.157(14) 0.194(16) 0.025(12) 0.004(10) -0.022(10)
C21 0.098(7) 0.065(6) 0.136(9) -0.007(6) -0.028(6) -0.037(5)
C22 0.084(6) 0.072(6) 0.090(7) -0.007(5) -0.028(5) -0.014(5)
C23 0.090(7) 0.083(7) 0.109(9) 0.013(7) -0.007(7) -0.028(6)
C24 0.101(9) 0.136(12) 0.110(10) 0.003(9) -0.002(7) -0.023(8)
C25 0.103(8) 0.144(11) 0.093(8) -0.042(8) -0.009(7) -0.008(7)
C26 0.081(6) 0.145(9) 0.056(6) -0.025(6) -0.008(5) 0.023(6)
B1 0.061(5) 0.072(6) 0.081(6) -0.035(5) 0.005(5) -0.006(4)
C31 0.049(4) 0.071(5) 0.058(4) -0.020(4) 0.003(3) -0.005(4)
C32 0.049(4) 0.074(5) 0.071(5) -0.029(4) -0.002(4) -0.012(4)
C33 0.061(5) 0.094(6) 0.087(6) -0.044(5) 0.009(4) -0.015(4)
C34 0.077(6) 0.136(8) 0.094(7) -0.066(6) -0.004(5) -0.021(6)
C35 0.055(5) 0.180(11) 0.130(9) -0.085(9) -0.016(5) -0.008(6)
C36 0.056(5) 0.118(7) 0.096(7) -0.056(6) -0.007(4) 0.001(5)
C41 0.118(8) 0.087(7) 0.102(8) -0.041(6) 0.022(6) -0.029(7)
C42 0.149(12) 0.088(9) 0.201(15) -0.003(9) 0.039(11) 0.000(8)
C43 0.36(5) 0.17(3) 1.30(16) 0.27(5) -0.13(7) -0.10(3)
C44 0.24(3) 0.36(4) 0.115(13) 0.016(16) 0.059(15) 0.17(3)
C45 0.29(2) 0.122(12) 0.28(2) -0.117(14) 0.137(19) -0.144(14)
C46 0.227(17) 0.135(12) 0.206(16) -0.064(11) -0.005(13) -0.078(12)
C51 0.067(5) 0.080(6) 0.073(6) -0.025(5) -0.004(4) -0.001(4)
C52 0.086(6) 0.103(7) 0.104(8) -0.049(6) -0.011(6) 0.002(5)
C53 0.133(10) 0.180(14) 0.076(8) -0.066(9) -0.005(7) 0.031(9)
C54 0.149(13) 0.23(2) 0.078(10) 0.008(12) 0.046(9) 0.001(13)
C55 0.221(18) 0.192(18) 0.110(13) -0.035(11) 0.069(12) -0.049(14)
C56 0.139(9) 0.100(8) 0.085(7) -0.022(6) 0.008(7) -0.023(7)
C61 0.060(6) 0.104(7) 0.169(10) -0.092(8) -0.006(7) -0.014(5)
C62 0.081(7) 0.071(6) 0.246(15) -0.074(8) -0.052(8) 0.003(5)
C63 0.105(11) 0.114(10) 0.47(4) -0.172(17) -0.125(16) 0.040(9)
C64 0.047(9) 0.26(3) 0.64(6) -0.35(4) -0.044(18) 0.022(12)
C65 0.066(13) 0.39(4) 0.50(5) -0.39(4) 0.056(16) -0.053(15)
C66 0.064(7) 0.227(14) 0.238(15) -0.175(13) 0.046(8) -0.056(8)

loop_
_geom_bond_atom_site_label_1
_geom_bond_atom_site_label_2
_geom_bond_distance
_geom_bond_site_symmetry_2
_geom_bond_publ_flag
Rh1 N3 2.021(6) . y
Rh1 N1 2.068(7) . y
Rh1 C2 2.069(8) . y
Rh1 N2 2.086(7) . y
Rh1 Cl1 2.3799(18) . y
Rh1 Cl1 2.5945(18) 2_565 y
Cl1 Rh1 2.5944(18) 2_565 y
C1 C6 1.31(3) . y
C1 C2 1.473(16) . y
C1 C7 1.634(19) . y
C2 C3 1.511(15) . y
C3 C4 1.47(2) . y
C3 O8 1.481(14) . y
C4 C7 1.40(2) . y
C4 C5 1.55(3) . y
C5 C6 1.55(5) . y
N1 C16 1.307(12) . y
N1 C12 1.348(11) . y
N2 C22 1.351(11) . y
N2 C26 1.387(12) . y
N3 C11 1.464(12) . y
N3 C21 1.480(12) . y
C11 C12 1.501(14) . y
C12 C13 1.384(16) . y
C13 C14 1.343(19) . y
C14 C15 1.34(2) . y
C15 C16 1.406(16) . y
C16 C17 1.340(18) . y
C21 C22 1.488(13) . y
C22 C23 1.391(14) . y
C23 C24 1.325(16) . y
C24 C25 1.373(16) . y
C25 C26 1.432(15) . y
B1 C51 1.612(12) . y
B1 C41 1.629(14) . y
B1 C61 1.635(13) . y
B1 C31 1.657(12) . y
C31 C36 1.379(10) . y
C31 C32 1.386(10) . y
C32 C33 1.373(10) . y
C33 C34 1.367(11) . y
C34 C35 1.359(13) . y
C35 C36 1.381(12) . y
C41 C42 1.338(18) . y
C41 C46 1.358(17) . y
C42 C43 1.61(4) . y
C43 C44 0.78(6) . y
C44 C45 1.54(3) . y
C45 C46 1.61(2) . y
C51 C56 1.385(13) . y
C51 C52 1.422(12) . y
C52 C53 1.397(14) . y
C53 C54 1.42(2) . y
C54 C55 1.35(2) . y
C55 C56 1.382(17) . y
C61 C66 1.404(15) . y
C61 C62 1.410(16) . y
C62 C63 1.396(16) . y
C63 C64 1.44(4) . y
C64 C65 1.32(5) . y
C65 C66 1.38(2) . y
